data_1566468
loop_
_publ_author_name
'Ruth, Paul Niklas'
'Herbst-Irmer, Regine'
'Stalke, Dietmar'

_publ_section_title
;
 Hirshfeld atom refinement based on projector augmented wave densities
 with periodic boundary conditions
;
_journal_issue 2
_journal_name_full IUCrJ
_journal_page_first 286
_journal_page_last 297
_journal_paper_doi 10.1107/S2052252522001385
_journal_volume 9
_journal_year 2022
_chemical_formula_moiety '2(C4 H3 O4), H12 Mg O6'
_chemical_formula_sum 'C8 H18 Mg O14'
_chemical_formula_weight 362.529
_chemical_name_common 'Magnesium bis(hydrogen maleate) hexahydrate'
_space_group_crystal_system monoclinic
_space_group_IT_number 14
_space_group_name_Hall '-P 2ybc'
_space_group_name_H-M_alt 'P 1 21/c 1'
_symmetry_Int_Tables_number 14
_audit_creation_date 2021-09-24
_audit_creation_method
;
Olex2 1.5
(compiled 2021.08.20 svn.r13c46975 for OlexSys, GUI svn.r6396)
;
_cell_angle_alpha 90
_cell_angle_beta 103.67(3)
_cell_angle_gamma 90
_cell_formula_units_Z 2
_cell_length_a 10.195(2)
_cell_length_b 11.759(2)
_cell_length_c 6.6206(13)
_cell_measurement_reflns_used 256398
_cell_measurement_temperature 15.15
_cell_measurement_theta_max 36.06
_cell_measurement_theta_min 0.86
_cell_volume 771.2(3)
_computing_cell_refinement 'CrystalClear (Rigaku/MSC Inc., 2006)'
_computing_data_collection 'CrystalClear (Rigaku/MSC Inc., 2006)'
_computing_molecular_graphics 'Olex2 1.5 (Dolomanov et al., 2009)'
_computing_publication_material 'Olex2 1.5 (Dolomanov et al., 2009)'
_computing_structure_refinement 'olex2.refine 1.5 (Bourhis et al., 2015)'
_diffrn_ambient_temperature 14.9
_diffrn_measured_fraction_theta_full 1.0000
_diffrn_measured_fraction_theta_max 0.9969
_diffrn_measurement_device_type IPDSC-Q
_diffrn_measurement_method 'phi or omega oscillation scans'
_diffrn_radiation_type synchrotron
_diffrn_radiation_wavelength 0.3532
_diffrn_reflns_av_R_equivalents 0.0265
_diffrn_reflns_av_unetI/netI 0.0088
_diffrn_reflns_Laue_measured_fraction_full 1.0000
_diffrn_reflns_Laue_measured_fraction_max 0.9969
_diffrn_reflns_limit_h_max 23
_diffrn_reflns_limit_h_min -25
_diffrn_reflns_limit_k_max 29
_diffrn_reflns_limit_k_min -29
_diffrn_reflns_limit_l_max 16
_diffrn_reflns_limit_l_min -16
_diffrn_reflns_number 155955
_diffrn_reflns_point_group_measured_fraction_full 1.0000
_diffrn_reflns_point_group_measured_fraction_max 0.9969
_diffrn_reflns_theta_full 12.2349
_diffrn_reflns_theta_max 26.20
_diffrn_reflns_theta_min 1.02
_exptl_absorpt_coefficient_mu 0.049
_exptl_absorpt_correction_type none
_exptl_crystal_colour colorless
_exptl_crystal_density_diffrn 1.561
_exptl_crystal_density_method 'not measured'
_exptl_crystal_description block
_exptl_crystal_F_000 379.962
_exptl_crystal_size_max 0.15
_exptl_crystal_size_mid 0.13
_exptl_crystal_size_min 0.1
_refine_diff_density_max 0.6688
_refine_diff_density_min -0.4939
_refine_diff_density_rms 0.0371
_refine_ls_d_res_high 0.4000
_refine_ls_d_res_low 9.9062
_refine_ls_goodness_of_fit_ref 2.5592
_refine_ls_hydrogen_treatment refall
_refine_ls_matrix_type full
_refine_ls_number_constraints 0
_refine_ls_number_parameters 187
_refine_ls_number_reflns 12589
_refine_ls_number_restraints 0
_refine_ls_restrained_S_all 2.5592
_refine_ls_R_factor_all 0.0166
_refine_ls_R_factor_gt 0.0148
_refine_ls_shift/su_max 0.0010
_refine_ls_shift/su_mean 0.0001
_refine_ls_structure_factor_coef Fsqd
_refine_ls_weighting_details 'w=1/[\s^2^(Fo^2^)+(0.0000P)^2^] where P=(Fo^2^+2Fc^2^)/3'
_refine_ls_weighting_scheme calc
_refine_ls_wR_factor_gt 0.0290
_refine_ls_wR_factor_ref 0.0291
_reflns_Friedel_coverage 0.0
_reflns_limit_h_max 24
_reflns_limit_h_min -25
_reflns_limit_k_max 29
_reflns_limit_k_min 0
_reflns_limit_l_max 16
_reflns_limit_l_min 0
_reflns_number_gt 11713
_reflns_number_total 12589
_reflns_threshold_expression I>=2u(I)
_cod_data_source_file fc5060.cif
_cod_data_source_block HMa-Mg_NoSpherA2_B3LYP_tonto
_cod_database_code 1566468
_olex2_refinement_description
;
;
_olex2_submission_special_instructions 'No special instructions were received'

loop_
_space_group_symop_id
_space_group_symop_operation_xyz
1 x,y,z
2 -x,y+1/2,-z+1/2
3 -x,-y,-z
4 x,-y-1/2,z-1/2

loop_
_atom_site_label
_atom_site_type_symbol
_atom_site_fract_x
_atom_site_fract_y
_atom_site_fract_z
_atom_site_U_iso_or_equiv
_atom_site_adp_type
_atom_site_occupancy
_atom_site_site_symmetry_order
_atom_site_refinement_flags_posn
_atom_site_refinement_flags_adp
_atom_site_refinement_flags_occupancy
O1 O 0.097277(6) 0.091975(5) 0.872500(11) 0.007929(8) Uani 1.000000 1 . . .
H1 H -0.0202(4) 0.1126(3) 0.8321(6) 0.0237(9) Uani 1.000000 1 . . .
O2 O -0.138423(7) 0.140622(5) 0.783347(12) 0.008881(9) Uani 1.000000 1 . . .
O3 O 0.292799(6) 0.179940(5) 0.918643(11) 0.008215(9) Uani 1.000000 1 . . .
O4 O -0.264813(7) 0.295336(5) 0.716991(11) 0.008738(9) Uani 1.000000 1 . . .
C1 C 0.167199(8) 0.183296(6) 0.887287(12) 0.005778(9) Uani 1.000000 1 . . .
C2 C 0.101219(8) 0.297794(6) 0.869500(13) 0.006612(9) Uani 1.000000 1 . . .
H2 H 0.1742(2) 0.3673(2) 0.8977(4) 0.0247(6) Uani 1.000000 1 . . .
C3 C -0.030931(8) 0.324910(6) 0.822521(13) 0.006807(9) Uani 1.000000 1 . . .
H3 H -0.0578(2) 0.4141(2) 0.8145(5) 0.0270(6) Uani 1.000000 1 . . .
C4 C -0.152895(7) 0.249359(6) 0.771164(12) 0.006038(9) Uani 1.000000 1 . . .
Mg1 Mg 0.5 0.5 1.0 0.005152(7) Uani 1.000000 2 S T P
O5 O 0.509581(7) 0.326539(5) 1.013067(12) 0.009152(9) Uani 1.000000 1 . . .
H4 H 0.5857(3) 0.2837(3) 1.0875(6) 0.0267(7) Uani 1.000000 1 . . .
H5 H 0.4326(3) 0.2772(3) 0.9773(6) 0.0267(8) Uani 1.000000 1 . . .
O6 O 0.649677(8) 0.507812(6) 1.270047(12) 0.011903(12) Uani 1.000000 1 . . .
H6 H 0.6606(3) 0.5604(3) 1.3818(5) 0.0320(8) Uani 1.000000 1 . . .
H7 H 0.7274(3) 0.4595(3) 1.2947(5) 0.0291(8) Uani 1.000000 1 . . .
O7 O 0.649473(8) 0.499686(6) 0.834738(12) 0.010180(10) Uani 1.000000 1 . . .
H8 H 0.6605(3) 0.5598(3) 0.7416(5) 0.0266(7) Uani 1.000000 1 . . .
H9 H 0.6827(3) 0.4301(3) 0.7876(6) 0.0246(7) Uani 1.000000 1 . . .

loop_
_atom_site_aniso_label
_atom_site_aniso_U_11
_atom_site_aniso_U_22
_atom_site_aniso_U_33
_atom_site_aniso_U_12
_atom_site_aniso_U_13
_atom_site_aniso_U_23
O1 0.005102(18) 0.005312(15) 0.01328(2) -0.000340(12) 0.001996(15) 0.000070(14)
H1 0.037(3) 0.0149(16) 0.0205(19) -0.0013(17) 0.0100(18) -0.0024(14)
O2 0.005045(19) 0.005840(15) 0.01553(2) -0.000489(13) 0.001982(16) -0.000007(16)
O3 0.004450(18) 0.007054(16) 0.01302(2) -0.000305(13) 0.001812(15) 0.000182(15)
O4 0.004965(19) 0.007747(17) 0.01308(2) 0.000924(14) 0.001288(15) -0.000830(16)
C1 0.00436(2) 0.005493(18) 0.00750(2) -0.000137(15) 0.001437(16) 0.000074(15)
C2 0.00505(2) 0.005319(18) 0.00940(2) -0.000335(15) 0.001576(17) -0.000022(16)
H2 0.0177(13) 0.0185(13) 0.0365(16) -0.0085(10) 0.0035(11) -0.0048(12)
C3 0.00519(2) 0.005305(18) 0.00984(2) 0.000016(16) 0.001595(17) -0.000030(17)
H3 0.0226(14) 0.0153(12) 0.0417(17) 0.0057(10) 0.0049(12) 0.0012(12)
C4 0.00442(2) 0.006102(18) 0.00771(2) 0.000122(15) 0.001660(16) -0.000275(16)
Mg1 0.004008(15) 0.004834(12) 0.006732(14) -0.000138(10) 0.001507(11) -0.000376(10)
O5 0.00651(2) 0.005602(16) 0.01477(2) -0.000293(13) 0.001359(17) 0.000244(15)
H4 0.0184(15) 0.0250(16) 0.0343(19) 0.0042(12) 0.0013(13) 0.0001(15)
H5 0.0165(15) 0.0244(15) 0.039(2) -0.0099(13) 0.0070(14) -0.0011(15)
O6 0.00973(2) 0.01209(2) 0.01130(2) 0.004050(17) -0.002683(18) -0.004270(18)
H6 0.035(2) 0.0320(17) 0.0270(18) 0.0002(15) 0.0032(14) -0.0151(15)
H7 0.0273(18) 0.0282(18) 0.0293(18) 0.0148(15) 0.0016(14) -0.0003(15)
O7 0.01066(2) 0.008426(18) 0.01389(2) 0.001630(16) 0.007759(19) 0.001568(16)
H8 0.0296(19) 0.0255(16) 0.0297(18) -0.0016(14) 0.0172(14) 0.0074(14)
H9 0.0205(17) 0.0262(15) 0.0293(18) 0.0022(13) 0.0100(13) -0.0021(14)

loop_
_atom_type_symbol
_atom_type_scat_dispersion_real
_atom_type_scat_dispersion_imag
_atom_type_scat_Cromer_Mann_a1
_atom_type_scat_Cromer_Mann_a2
_atom_type_scat_Cromer_Mann_a3
_atom_type_scat_Cromer_Mann_a4
_atom_type_scat_Cromer_Mann_b1
_atom_type_scat_Cromer_Mann_b2
_atom_type_scat_Cromer_Mann_b3
_atom_type_scat_Cromer_Mann_b4
_atom_type_scat_Cromer_Mann_c
_atom_type_scat_source
_atom_type_scat_dispersion_source
C -0.00050 0.00030 2.31000 1.02000 1.58860 0.86500 20.84390 10.20750 0.56870 51.65120 0.21560 'International Tables Volume C Table 6.1.1.4 (pp. 500-502)' custom
H -0.00000 0.00000 0.49300 0.32291 0.14019 0.04081 10.51090 26.12570 3.14236 57.79970 0.00304 'International Tables Volume C Table 6.1.1.4 (pp. 500-502)' custom
Mg 0.00850 0.00830 5.42040 2.17350 1.22690 2.30730 2.82750 79.26110 0.38080 7.19370 0.85840 'International Tables Volume C Table 6.1.1.4 (pp. 500-502)' custom
O 0.00040 0.00130 3.04850 2.28680 1.54630 0.86700 13.27710 5.70110 0.32390 32.90890 0.25080 'International Tables Volume C Table 6.1.1.4 (pp. 500-502)' custom

loop_
_geom_angle_atom_site_label_1
_geom_angle_atom_site_label_2
_geom_angle_atom_site_label_3
_geom_angle
_geom_angle_site_symmetry_1
_geom_angle_site_symmetry_3
_geom_angle_publ_flag
C1 O1 H1 111.06(16) . . ?
O2 H1 O1 175.3(3) . . ?
C4 O2 H1 112.16(15) . . ?
O3 C1 O1 121.135(7) . . ?
C2 C1 O1 121.115(7) . . ?
C2 C1 O3 117.748(7) . . ?
H2 C2 C1 112.61(13) . . ?
C3 C2 C1 129.576(7) . . ?
C3 C2 H2 117.81(13) . . ?
H3 C3 C2 117.93(13) . . ?
C4 C3 C2 129.947(7) . . ?
C4 C3 H3 112.10(13) . . ?
O4 C4 O2 122.450(7) . . ?
C3 C4 O2 119.822(7) . . ?
C3 C4 O4 117.727(7) . . ?
O5 Mg1 O5 180.0 . 3_667 ?
O6 Mg1 O5 89.403(3) . . ?
O6 Mg1 O5 89.403(3) 3_667 3_667 ?
O6 Mg1 O5 90.597(3) . 3_667 ?
O6 Mg1 O5 90.597(3) 3_667 . ?
O6 Mg1 O6 180.0 3_667 . ?
O7 Mg1 O5 90.754(3) . 3_667 ?
O7 Mg1 O5 89.246(3) . . ?
O7 Mg1 O5 89.246(3) 3_667 3_667 ?
O7 Mg1 O5 90.754(3) 3_667 . ?
O7 Mg1 O6 91.602(3) . 3_667 ?
O7 Mg1 O6 88.398(3) . . ?
O7 Mg1 O6 91.602(3) 3_667 . ?
O7 Mg1 O6 88.398(3) 3_667 3_667 ?
O7 Mg1 O7 180.0 . 3_667 ?
H4 O5 Mg1 124.9(2) . 3_667 ?
H5 O5 Mg1 124.4(2) . 3_667 ?
H5 O5 H4 109.0(3) . . ?
H6 O6 Mg1 129.2(2) . . ?
H7 O6 Mg1 122.3(2) . . ?
H7 O6 H6 108.2(3) . . ?
H8 O7 Mg1 123.2(2) . 3_667 ?
H9 O7 Mg1 122.0(2) . 3_667 ?
H9 O7 H8 108.2(3) . . ?

loop_
_geom_bond_atom_site_label_1
_geom_bond_atom_site_label_2
_geom_bond_distance
_geom_bond_site_symmetry_2
_geom_bond_publ_flag
O1 H1 1.189(4) . ?
O1 C1 1.2798(2) . ?
H1 O2 1.217(4) . ?
O2 C4 1.2875(2) . ?
O3 C1 1.2485(3) . ?
O4 C4 1.2367(3) . ?
C1 C2 1.4972(2) . ?
C2 H2 1.091(2) . ?
C2 C3 1.3474(3) . ?
C3 H3 1.082(2) . ?
C3 C4 1.5004(3) . ?
Mg1 O5 2.0429(4) . ?
Mg1 O5 2.0429(4) 3_667 ?
Mg1 O6 2.0601(7) . ?
Mg1 O6 2.0601(7) 3_667 ?
Mg1 O7 2.0754(5) 3_667 ?
Mg1 O7 2.0754(5) . ?
O5 H4 0.958(3) . ?
O5 H5 0.959(3) . ?
O6 H6 0.950(3) . ?
O6 H7 0.957(3) . ?
O7 H8 0.962(3) . ?
O7 H9 0.965(3) . ?

loop_
_geom_torsion_atom_site_label_1
_geom_torsion_atom_site_label_2
_geom_torsion_atom_site_label_3
_geom_torsion_atom_site_label_4
_geom_torsion
_geom_torsion_site_symmetry_1
_geom_torsion_site_symmetry_2
_geom_torsion_site_symmetry_3
_geom_torsion_site_symmetry_4
_geom_torsion_publ_flag
O1 C1 C2 C3 -5.546(10) . . . . ?
O2 C4 C3 C2 5.249(10) . . . . ?
O3 C1 C2 C3 175.000(8) . . . . ?
O4 C4 C3 C2 -174.377(8) . . . . ?
C1 C2 C3 C4 -0.775(12) . . . . ?
